data_7130700
loop_
_publ_author_name
'Cap\'o, Nuria'
'Barrios, Leon\'i A'
'Cardona, Joan'
'Ribas-Ari\~no, Jordi'
'Teat, Simon J.'
'Roubeau, Olivier'
'Arom\'i, Guillem'

_publ_section_title
;
 The template effect of a SiF<sub>6</sub><sup>2-</sup> guest drives the
 formation of a heteroleptic Fe(II) coordination helicate.
;
_journal_issue 78
_journal_name_full 'Chemical communications (Cambridge, England)'
_journal_page_first 10969
_journal_page_last 10972
_journal_paper_doi 10.1039/d2cc04559a
_journal_volume 58
_journal_year 2022
_chemical_formula_moiety 'C78 H56 Fe2 N18, 2(B F4), F6 Si, C H4 O'
_chemical_formula_sum 'C79 H60 B2 F14 Fe2 N18 O Si'
_chemical_formula_weight 1704.85
_space_group_crystal_system monoclinic
_space_group_IT_number 14
_space_group_name_Hall '-P 2ybc'
_space_group_name_H-M_alt 'P 1 21/c 1'
_atom_sites_solution_hydrogens geom
_audit_creation_method SHELXL-2018/3
_audit_update_record
;
2022-07-29 deposited with the CCDC.	2022-09-05 downloaded from the CCDC.
;
_cell_angle_alpha 90
_cell_angle_beta 105.202(5)
_cell_angle_gamma 90
_cell_formula_units_Z 4
_cell_length_a 17.310(3)
_cell_length_b 25.070(5)
_cell_length_c 18.781(4)
_cell_measurement_reflns_used 19922
_cell_measurement_temperature 100(2)
_cell_measurement_theta_max 30.01
_cell_measurement_theta_min 1.15
_cell_volume 7865(3)
_computing_cell_refinement XDS
_computing_data_collection 'autoPROC package'
_computing_data_reduction
;
autoPROC (Vonrhein, C., Flensburg, C., Keller, P., Sharff, A., Smart, O., Paciorek, W., Womack, T. & Bricogne, G. (2011). Acta Cryst. D67, 293-302)
XDS (Kabsch, W. (2010). Acta Cryst. D66, 125-132)
pointless (Evans, P.R. (2006). Acta Cryst. D62, 72-82)
aimless (Evans, P. R. and Murshudov, G. N., 2013)
ccp4 (Winn, M. D. et al., 2011)
;
_computing_molecular_graphics 'XP (Bruker, Sheldrick), PLATON (Spek, 2015)'
_computing_publication_material 'Mercury (CCDC), PLATON (Spek, 2015)'
_computing_structure_refinement 'SHELXL-2018/3 (Sheldrick, 2018)'
_computing_structure_solution 'SHELXT 2018/2 (Sheldrick, 2018)'
_diffrn_ambient_temperature 100(2)
_diffrn_measured_fraction_theta_full 0.998
_diffrn_measured_fraction_theta_max 0.998
_diffrn_measurement_device_type 'MD2M - Maatel + Dectris PILATUS 6M'
_diffrn_measurement_method '\w rotation at various \k'
_diffrn_radiation_monochromator 'silicon 111'
_diffrn_radiation_source 'ALBA XALOC beamline'
_diffrn_radiation_wavelength 0.72932
_diffrn_reflns_av_R_equivalents 0.0331
_diffrn_reflns_av_unetI/netI 0.0195
_diffrn_reflns_Laue_measured_fraction_full 0.998
_diffrn_reflns_Laue_measured_fraction_max 0.998
_diffrn_reflns_limit_h_max 19
_diffrn_reflns_limit_h_min -19
_diffrn_reflns_limit_k_max 28
_diffrn_reflns_limit_k_min -28
_diffrn_reflns_limit_l_max 21
_diffrn_reflns_limit_l_min -21
_diffrn_reflns_number 80998
_diffrn_reflns_point_group_measured_fraction_full 0.998
_diffrn_reflns_point_group_measured_fraction_max 0.998
_diffrn_reflns_theta_full 24.780
_diffrn_reflns_theta_max 24.781
_diffrn_reflns_theta_min 1.251
_exptl_absorpt_coefficient_mu 0.514
_exptl_absorpt_correction_type none
_exptl_crystal_colour orange
_exptl_crystal_density_diffrn 1.440
_exptl_crystal_description plate
_exptl_crystal_F_000 3473
_exptl_crystal_size_max 0.060
_exptl_crystal_size_mid 0.050
_exptl_crystal_size_min 0.010
_refine_diff_density_max 3.217
_refine_diff_density_min -0.745
_refine_diff_density_rms 0.115
_refine_ls_extinction_method none
_refine_ls_goodness_of_fit_ref 1.019
_refine_ls_hydrogen_treatment constr
_refine_ls_matrix_type full
_refine_ls_number_parameters 1073
_refine_ls_number_reflns 12463
_refine_ls_number_restraints 257
_refine_ls_restrained_S_all 1.141
_refine_ls_R_factor_all 0.1307
_refine_ls_R_factor_gt 0.1137
_refine_ls_shift/su_max 0.000
_refine_ls_shift/su_mean 0.000
_refine_ls_structure_factor_coef Fsqd
_refine_ls_weighting_details 'w=1/[\s^2^(Fo^2^)+(0.1025P)^2^+32.5600P] where P=(Fo^2^+2Fc^2^)/3'
_refine_ls_weighting_scheme calc
_refine_ls_wR_factor_gt 0.2796
_refine_ls_wR_factor_ref 0.2921
_reflns_Friedel_coverage 0.000
_reflns_number_gt 9299
_reflns_number_total 12463
_reflns_threshold_expression 'I > 2\s(I)'
_cod_data_source_file d2cc04559a2.cif
_cod_data_source_block nc46
_cod_depositor_comments 'Adding full bibliography for 7130696--7130701.cif.'
_cod_original_sg_symbol_H-M 'P 21/c'
_cod_database_code 7130700
_shelx_shelxl_version_number 2018/3
_shelx_space_group_comment
;
The symmetry employed for this shelxl refinement is uniquely defined
by the following loop, which should always be used as a source of
symmetry information in preference to the above space-group names.
They are only intended as comments.
;
_shelx_estimated_absorpt_t_min 0.970
_shelx_estimated_absorpt_t_max 0.995

loop_
_space_group_symop_operation_xyz
'x, y, z'
'-x, y+1/2, -z+1/2'
'-x, -y, -z'
'x, -y-1/2, z-1/2'

loop_
_atom_site_label
_atom_site_type_symbol
_atom_site_fract_x
_atom_site_fract_y
_atom_site_fract_z
_atom_site_U_iso_or_equiv
_atom_site_adp_type
_atom_site_occupancy
_atom_site_site_symmetry_order
_atom_site_calc_flag
_atom_site_refinement_flags_posn
_atom_site_refinement_flags_adp
_atom_site_refinement_flags_occupancy
_atom_site_disorder_assembly
_atom_site_disorder_group
Fe1 Fe 0.07179(6) 0.67676(5) 0.73245(7) 0.0905(4) Uani 1 1 d . . . . .
Fe2 Fe 0.49409(6) 0.67365(4) 0.44240(7) 0.0835(4) Uani 1 1 d . . . . .
N1 N -0.0284(4) 0.7304(3) 0.6776(5) 0.104(2) Uani 1 1 d . . . . .
N2 N 0.0370(4) 0.6496(3) 0.6204(4) 0.095(2) Uani 1 1 d . . . . .
N3 N 0.0515(4) 0.6086(3) 0.5790(4) 0.095(2) Uani 1 1 d . . . . .
H3B H 0.089604 0.584924 0.595320 0.114 Uiso 1 1 calc R U . . .
N4 N 0.3688(3) 0.5785(3) 0.4263(4) 0.093(2) Uani 1 1 d . . . . .
H4B H 0.327557 0.596233 0.433453 0.112 Uiso 1 1 calc R U . . .
N5 N 0.4422(3) 0.6007(3) 0.4311(4) 0.0874(18) Uani 1 1 d . . . . .
N6 N 0.5879(3) 0.6257(3) 0.4362(4) 0.0861(18) Uani 1 1 d . . . . .
N7 N 0.0003(4) 0.6267(3) 0.7856(4) 0.0933(19) Uani 1 1 d . . . . .
N8 N 0.1449(3) 0.6084(3) 0.7689(4) 0.0883(18) Uani 1 1 d . . . . .
N9 N 0.2161(3) 0.5873(3) 0.7637(4) 0.0870(18) Uani 1 1 d . . . . .
H9A H 0.247979 0.602807 0.740382 0.104 Uiso 1 1 calc R U . . .
N10 N 0.5125(4) 0.6363(3) 0.6045(4) 0.094(2) Uani 1 1 d . . . . .
H10B H 0.477004 0.610384 0.595872 0.112 Uiso 1 1 calc R U . . .
N11 N 0.5199(3) 0.6727(3) 0.5519(5) 0.098(2) Uani 1 1 d . . . . .
N12 N 0.5670(4) 0.7415(3) 0.4717(5) 0.099(2) Uani 1 1 d . . . . .
N13 N 0.1003(4) 0.7289(3) 0.8303(4) 0.097(2) Uani 1 1 d . . . . .
N14 N 0.1543(4) 0.7356(3) 0.7128(4) 0.0934(19) Uani 1 1 d . . . . .
N15 N 0.1753(4) 0.7503(3) 0.6516(4) 0.095(2) Uani 1 1 d . . . . .
H15A H 0.177967 0.728013 0.616078 0.115 Uiso 1 1 calc R U . . .
N16 N 0.3575(4) 0.7410(3) 0.4724(4) 0.0932(19) Uani 1 1 d . . . . .
H16B H 0.360245 0.729544 0.517264 0.112 Uiso 1 1 calc R U . . .
N17 N 0.3945(4) 0.7177(3) 0.4260(4) 0.0886(18) Uani 1 1 d . . . . .
N18 N 0.4700(3) 0.6923(3) 0.3313(4) 0.0897(19) Uani 1 1 d . . . . .
C1 C -0.0547(5) 0.7737(4) 0.7090(7) 0.116(3) Uani 1 1 d . . . . .
H1A H -0.038063 0.778927 0.760908 0.139 Uiso 1 1 calc R U . . .
C2 C -0.1069(6) 0.8106(4) 0.6635(8) 0.125(4) Uani 1 1 d . . . . .
H2A H -0.125079 0.841057 0.684478 0.150 Uiso 1 1 calc R U . . .
C3 C -0.1314(7) 0.8020(5) 0.5880(9) 0.140(4) Uani 1 1 d . . . . .
H3A H -0.165106 0.827378 0.557207 0.168 Uiso 1 1 calc R U . . .
C4 C -0.1083(5) 0.7584(4) 0.5576(7) 0.117(3) Uani 1 1 d . . . . .
H4A H -0.126925 0.751911 0.506141 0.140 Uiso 1 1 calc R U . . .
C5 C -0.0560(5) 0.7228(4) 0.6040(6) 0.100(3) Uani 1 1 d . . . . .
C6 C -0.0251(4) 0.6757(3) 0.5750(6) 0.090(2) Uani 1 1 d . . . . .
C7 C -0.0493(4) 0.6512(4) 0.5075(5) 0.093(2) Uani 1 1 d . . . . .
H7A H -0.092207 0.661729 0.467067 0.112 Uiso 1 1 calc R U . . .
C8 C 0.0019(4) 0.6075(4) 0.5103(6) 0.094(2) Uani 1 1 d . . . . .
C9 C 0.0040(4) 0.5689(4) 0.4541(5) 0.096(2) Uani 1 1 d . . . . .
C10 C -0.0642(5) 0.5575(5) 0.3997(6) 0.121(3) Uani 1 1 d . . . . .
H10A H -0.112520 0.575203 0.400338 0.145 Uiso 1 1 calc R U . . .
C11 C -0.0648(5) 0.5217(5) 0.3450(7) 0.136(4) Uani 1 1 d . . . . .
H11A H -0.113119 0.513790 0.308767 0.163 Uiso 1 1 calc R U . . .
C12 C 0.0067(5) 0.4970(5) 0.3431(6) 0.121(3) Uani 1 1 d . . . . .
H12A H 0.007324 0.472347 0.304846 0.145 Uiso 1 1 calc R U . . .
C13 C 0.0773(4) 0.5081(4) 0.3966(5) 0.096(2) Uani 1 1 d . . . . .
C14 C 0.0751(4) 0.5431(4) 0.4518(5) 0.094(2) Uani 1 1 d . . . . .
H14A H 0.122661 0.550048 0.489424 0.113 Uiso 1 1 calc R U . . .
C15 C 0.1540(4) 0.4829(4) 0.3940(5) 0.092(2) Uani 1 1 d . . . . .
C16 C 0.1595(5) 0.4301(4) 0.3785(5) 0.106(3) Uani 1 1 d . . . . .
H16A H 0.113133 0.408280 0.370324 0.127 Uiso 1 1 calc R U . . .
C17 C 0.2311(5) 0.4077(4) 0.3743(5) 0.106(3) Uani 1 1 d . . . . .
H17A H 0.233517 0.370959 0.362449 0.127 Uiso 1 1 calc R U . . .
C18 C 0.2996(5) 0.4390(4) 0.3875(5) 0.096(2) Uani 1 1 d . . . . .
H18A H 0.349493 0.423371 0.387072 0.116 Uiso 1 1 calc R U . . .
C19 C 0.2950(4) 0.4931(4) 0.4015(5) 0.087(2) Uani 1 1 d . . . . .
C20 C 0.2229(4) 0.5145(4) 0.4058(4) 0.091(2) Uani 1 1 d . . . . .
H20A H 0.219970 0.551278 0.416994 0.109 Uiso 1 1 calc R U . . .
C21 C 0.3672(4) 0.5271(3) 0.4097(5) 0.083(2) Uani 1 1 d . . . . .
C22 C 0.4428(4) 0.5136(3) 0.4034(4) 0.084(2) Uani 1 1 d . . . . .
H22A H 0.460778 0.479621 0.392312 0.101 Uiso 1 1 calc R U . . .
C23 C 0.4862(4) 0.5606(3) 0.4169(4) 0.080(2) Uani 1 1 d . . . . .
C24 C 0.5699(4) 0.5736(3) 0.4196(5) 0.082(2) Uani 1 1 d . . . . .
C25 C 0.6239(4) 0.5380(3) 0.4072(5) 0.090(2) Uani 1 1 d . . . . .
H25A H 0.608422 0.502160 0.394416 0.108 Uiso 1 1 calc R U . . .
C26 C 0.7014(5) 0.5543(4) 0.4134(5) 0.102(3) Uani 1 1 d . . . . .
H26A H 0.740536 0.529605 0.406773 0.123 Uiso 1 1 calc R U . . .
C27 C 0.7208(5) 0.6061(4) 0.4293(6) 0.110(3) Uani 1 1 d . . . . .
H27A H 0.773501 0.618338 0.432356 0.132 Uiso 1 1 calc R U . . .
C28 C 0.6641(4) 0.6409(4) 0.4408(5) 0.099(3) Uani 1 1 d . . . . .
H28A H 0.678846 0.677033 0.452464 0.118 Uiso 1 1 calc R U . . .
C31 C -0.0711(5) 0.6404(4) 0.7960(5) 0.103(3) Uani 1 1 d . . . . .
H31A H -0.098585 0.670265 0.770125 0.123 Uiso 1 1 calc R U . . .
C32 C -0.1048(6) 0.6131(5) 0.8418(6) 0.122(3) Uani 1 1 d . . . . .
H32A H -0.155978 0.623185 0.846915 0.146 Uiso 1 1 calc R U . . .
C33 C -0.0651(6) 0.5707(5) 0.8811(7) 0.131(4) Uani 1 1 d . . . . .
H33A H -0.087999 0.551647 0.914288 0.157 Uiso 1 1 calc R U . . .
C34 C 0.0086(6) 0.5560(4) 0.8717(6) 0.117(3) Uani 1 1 d . . . . .
H34A H 0.037382 0.526561 0.897710 0.141 Uiso 1 1 calc R U . . .
C35 C 0.0390(5) 0.5857(4) 0.8231(5) 0.092(2) Uani 1 1 d . . . . .
C36 C 0.1176(4) 0.5739(3) 0.8098(5) 0.087(2) Uani 1 1 d . . . . .
C37 C 0.1687(5) 0.5300(4) 0.8296(5) 0.096(2) Uani 1 1 d . . . . .
H37A H 0.162163 0.499748 0.858028 0.115 Uiso 1 1 calc R U . . .
C38 C 0.2315(5) 0.5408(4) 0.7979(5) 0.092(2) Uani 1 1 d . . . . .
C39 C 0.3041(5) 0.5098(4) 0.7995(5) 0.098(3) Uani 1 1 d . . . . .
C40 C 0.3033(6) 0.4544(4) 0.8042(7) 0.125(4) Uani 1 1 d . . . . .
H40A H 0.255663 0.436089 0.805477 0.150 Uiso 1 1 calc R U . . .
C41 C 0.3727(6) 0.4264(4) 0.8070(7) 0.141(4) Uani 1 1 d . . . . .
H41A H 0.372600 0.388630 0.811279 0.169 Uiso 1 1 calc R U . . .
C42 C 0.4424(6) 0.4521(4) 0.8036(7) 0.124(4) Uani 1 1 d . . . . .
H42A H 0.489189 0.431942 0.804797 0.149 Uiso 1 1 calc R U . . .
C43 C 0.4442(5) 0.5074(4) 0.7986(5) 0.101(3) Uani 1 1 d . . . . .
C44 C 0.3741(4) 0.5362(4) 0.7972(5) 0.095(2) Uani 1 1 d . . . . .
H44A H 0.374604 0.574022 0.794724 0.114 Uiso 1 1 calc R U . . .
C45 C 0.5162(5) 0.5387(4) 0.7930(5) 0.100(3) Uani 1 1 d . . . . .
C46 C 0.5931(5) 0.5252(5) 0.8349(6) 0.124(3) Uani 1 1 d . . . . .
H46A H 0.600426 0.495510 0.867382 0.149 Uiso 1 1 calc R U . . .
C47 C 0.6594(6) 0.5553(5) 0.8291(6) 0.129(4) Uani 1 1 d . . . . .
H47A H 0.710932 0.548042 0.860642 0.155 Uiso 1 1 calc R U . . .
C48 C 0.6499(5) 0.5942(4) 0.7792(6) 0.109(3) Uani 1 1 d . . . . .
H48A H 0.695474 0.613679 0.774800 0.131 Uiso 1 1 calc R U . . .
C49 C 0.5740(4) 0.6075(4) 0.7327(5) 0.092(2) Uani 1 1 d . . . . .
C50 C 0.5080(4) 0.5786(3) 0.7429(5) 0.091(2) Uani 1 1 d . . . . .
H50A H 0.455971 0.587426 0.713598 0.109 Uiso 1 1 calc R U . . .
C51 C 0.5657(4) 0.6446(4) 0.6715(6) 0.094(2) Uani 1 1 d . . . . .
C52 C 0.6103(5) 0.6891(3) 0.6618(6) 0.093(2) Uani 1 1 d . . . . .
H52A H 0.652807 0.705326 0.697769 0.112 Uiso 1 1 calc R U . . .
C53 C 0.5800(5) 0.7046(3) 0.5894(6) 0.094(2) Uani 1 1 d . . . . .
C54 C 0.6004(5) 0.7465(3) 0.5448(6) 0.094(2) Uani 1 1 d . . . . .
C55 C 0.6489(5) 0.7903(4) 0.5734(7) 0.123(3) Uani 1 1 d . U . . .
H55A H 0.673040 0.793410 0.624894 0.147 Uiso 1 1 calc R U . . .
C56 C 0.6605(6) 0.8285(4) 0.5250(8) 0.129(3) Uani 1 1 d . U . . .
H56A H 0.692373 0.858791 0.543766 0.155 Uiso 1 1 calc R U . . .
C57 C 0.6275(6) 0.8243(4) 0.4502(8) 0.132(3) Uani 1 1 d . U . . .
H57A H 0.635907 0.851073 0.417139 0.158 Uiso 1 1 calc R U . . .
C58 C 0.5812(5) 0.7796(4) 0.4247(7) 0.115(3) Uani 1 1 d . . . . .
H58A H 0.558887 0.775268 0.373180 0.138 Uiso 1 1 calc R U . . .
C61 C 0.0750(5) 0.7215(4) 0.8922(6) 0.108(3) Uani 1 1 d . . . . .
H61A H 0.052967 0.688094 0.900420 0.130 Uiso 1 1 calc R U . . .
C62 C 0.0809(5) 0.7623(5) 0.9437(6) 0.112(3) Uani 1 1 d . . . . .
H62A H 0.063403 0.756546 0.986951 0.134 Uiso 1 1 calc R U . . .
C63 C 0.1126(5) 0.8114(5) 0.9315(6) 0.114(3) Uani 1 1 d . . . . .
H63A H 0.116108 0.839472 0.966164 0.137 Uiso 1 1 calc R U . . .
C64 C 0.1392(5) 0.8192(4) 0.8685(5) 0.104(3) Uani 1 1 d . . . . .
H64A H 0.161247 0.852297 0.859033 0.125 Uiso 1 1 calc R U . . .
C65 C 0.1321(5) 0.7767(4) 0.8202(5) 0.099(3) Uani 1 1 d . . . . .
C66 C 0.1568(5) 0.7802(4) 0.7516(5) 0.101(3) Uani 1 1 d . . . . .
C67 C 0.1793(6) 0.8234(4) 0.7147(6) 0.113(3) Uani 1 1 d . . . . .
H67A H 0.184977 0.859530 0.730702 0.136 Uiso 1 1 calc R U . . .
C68 C 0.1917(6) 0.8031(4) 0.6503(6) 0.105(3) Uani 1 1 d . . . . .
C69 C 0.2151(6) 0.8265(4) 0.5882(6) 0.110(3) Uani 1 1 d . . . . .
C70 C 0.1975(9) 0.8804(5) 0.5706(8) 0.158(4) Uani 1 1 d . U . . .
H70A H 0.173523 0.902054 0.600333 0.190 Uiso 1 1 calc R U . . .
C71 C 0.2169(9) 0.9018(4) 0.5062(8) 0.159(4) Uani 1 1 d . U . . .
H71A H 0.203776 0.937703 0.491729 0.191 Uiso 1 1 calc R U . . .
C72 C 0.2550(7) 0.8697(4) 0.4650(7) 0.128(4) Uani 1 1 d . . . . .
H72A H 0.268755 0.884004 0.423152 0.154 Uiso 1 1 calc R U . . .
C73 C 0.2729(5) 0.8173(3) 0.4849(5) 0.097(2) Uani 1 1 d . . . . .
C74 C 0.2526(5) 0.7967(3) 0.5461(5) 0.098(3) Uani 1 1 d . . . . .
H74A H 0.265206 0.760503 0.559315 0.118 Uiso 1 1 calc R U . . .
C75 C 0.3153(5) 0.7845(3) 0.4410(5) 0.089(2) Uani 1 1 d . . . . .
C76 C 0.3253(5) 0.7890(3) 0.3726(5) 0.092(2) Uani 1 1 d . . . . .
H76A H 0.302789 0.815443 0.336998 0.110 Uiso 1 1 calc R U . . .
C77 C 0.3751(4) 0.7471(3) 0.3644(5) 0.083(2) Uani 1 1 d . . . . .
C78 C 0.4148(4) 0.7304(3) 0.3083(5) 0.089(2) Uani 1 1 d . . . . .
C79 C 0.3986(5) 0.7525(4) 0.2384(6) 0.106(3) Uani 1 1 d . . . . .
H79A H 0.359904 0.780006 0.223901 0.127 Uiso 1 1 calc R U . . .
C80 C 0.4405(5) 0.7333(4) 0.1900(6) 0.110(3) Uani 1 1 d . . . . .
H80A H 0.430378 0.747010 0.141241 0.133 Uiso 1 1 calc R U . . .
C81 C 0.4964(5) 0.6945(4) 0.2134(6) 0.107(3) Uani 1 1 d . . . . .
H81A H 0.526190 0.681570 0.181134 0.129 Uiso 1 1 calc R U . . .
C82 C 0.5100(5) 0.6738(4) 0.2832(6) 0.101(3) Uani 1 1 d . . . . .
H82A H 0.548064 0.645982 0.298093 0.121 Uiso 1 1 calc R U . . .
Si1 Si 0.28529(11) 0.62518(9) 0.58837(14) 0.0821(6) Uani 1 1 d . . . . .
F1 F 0.2633(2) 0.62317(18) 0.4950(2) 0.0889(12) Uani 1 1 d . . . . .
F2 F 0.3657(2) 0.58660(16) 0.5929(3) 0.0902(12) Uani 1 1 d . . . . .
F3 F 0.3435(2) 0.68008(16) 0.5883(3) 0.0874(12) Uani 1 1 d . . . . .
F4 F 0.2286(2) 0.57201(17) 0.5930(3) 0.0925(13) Uani 1 1 d . . . . .
F5 F 0.3090(2) 0.63016(18) 0.6819(3) 0.0950(13) Uani 1 1 d . . . . .
F6 F 0.2053(2) 0.66489(17) 0.5829(3) 0.0913(12) Uani 1 1 d . . . . .
B1 B 0.7817(3) 0.7242(2) 0.3176(3) 0.0484(11) Uani 1 1 d D U . . .
F7 F 0.7963(6) 0.7708(4) 0.2837(6) 0.123(3) Uani 0.599(7) 1 d D U P A 1
F8 F 0.7759(6) 0.7266(4) 0.3974(4) 0.125(3) Uani 0.599(7) 1 d D U P A 1
F9 F 0.6951(4) 0.7072(3) 0.2732(5) 0.124(3) Uani 0.599(7) 1 d D U P A 1
F10 F 0.8253(7) 0.6721(4) 0.3159(6) 0.146(3) Uani 0.599(7) 1 d D U P A 1
F7B F 0.7219(8) 0.7366(6) 0.3576(9) 0.149(4) Uani 0.401(7) 1 d D U P A 2
F8B F 0.8743(5) 0.7352(5) 0.3615(5) 0.100(3) Uani 0.401(7) 1 d D U P A 2
F9B F 0.7762(10) 0.6705(5) 0.2801(9) 0.142(4) Uani 0.401(7) 1 d D U P A 2
F10B F 0.7780(7) 0.7698(6) 0.2513(7) 0.104(4) Uani 0.401(7) 1 d D U P A 2
B2 B 0.8050(7) 0.9404(4) 0.5154(7) 0.148(3) Uani 1 1 d D U . . .
F11 F 0.8013(4) 0.8993(2) 0.4671(4) 0.144(2) Uani 1 1 d D U . . .
F12 F 0.8617(5) 0.9743(3) 0.5134(5) 0.209(4) Uani 1 1 d D U . . .
F13 F 0.8139(6) 0.9202(3) 0.5853(4) 0.196(3) Uani 1 1 d D U . . .
F14 F 0.7334(5) 0.9669(4) 0.5046(5) 0.212(3) Uani 1 1 d D U . . .

loop_
_atom_site_aniso_label
_atom_site_aniso_U_11
_atom_site_aniso_U_22
_atom_site_aniso_U_33
_atom_site_aniso_U_23
_atom_site_aniso_U_13
_atom_site_aniso_U_12
Fe1 0.0617(6) 0.0972(8) 0.1205(10) -0.0068(7) 0.0379(6) 0.0086(5)
Fe2 0.0540(6) 0.0762(7) 0.1288(10) 0.0063(6) 0.0390(6) -0.0014(5)
N1 0.072(4) 0.102(5) 0.152(7) -0.001(5) 0.052(5) 0.017(4)
N2 0.063(4) 0.111(5) 0.119(5) -0.005(4) 0.036(4) 0.004(4)
N3 0.063(4) 0.103(5) 0.124(6) -0.011(4) 0.035(4) 0.004(3)
N4 0.050(3) 0.106(5) 0.134(6) -0.016(4) 0.043(3) -0.006(3)
N5 0.050(3) 0.096(4) 0.125(5) -0.012(4) 0.039(3) -0.007(3)
N6 0.052(3) 0.087(4) 0.127(5) 0.013(4) 0.037(3) -0.003(3)
N7 0.065(4) 0.100(5) 0.123(5) -0.010(4) 0.040(4) 0.001(3)
N8 0.062(3) 0.095(4) 0.115(5) -0.004(4) 0.035(3) 0.002(3)
N9 0.060(3) 0.094(5) 0.117(5) 0.003(4) 0.041(3) 0.004(3)
N10 0.054(3) 0.086(4) 0.143(6) 0.008(4) 0.029(4) -0.006(3)
N11 0.050(3) 0.073(4) 0.176(7) 0.001(4) 0.037(4) -0.006(3)
N12 0.068(4) 0.080(4) 0.166(7) 0.010(5) 0.061(5) -0.002(3)
N13 0.071(4) 0.108(5) 0.122(6) -0.006(4) 0.042(4) 0.012(4)
N14 0.072(4) 0.092(5) 0.124(6) -0.011(4) 0.039(4) 0.013(3)
N15 0.084(4) 0.093(5) 0.121(6) -0.007(4) 0.047(4) 0.011(4)
N16 0.082(4) 0.086(4) 0.123(5) 0.005(4) 0.045(4) 0.000(4)
N17 0.069(4) 0.086(4) 0.123(5) 0.003(4) 0.047(4) 0.002(3)
N18 0.059(3) 0.083(4) 0.135(6) 0.012(4) 0.039(4) 0.003(3)
C1 0.080(6) 0.115(7) 0.164(9) -0.011(7) 0.050(6) 0.018(5)
C2 0.094(7) 0.110(7) 0.175(11) -0.007(8) 0.040(7) 0.033(6)
C3 0.094(7) 0.132(10) 0.191(13) 0.007(9) 0.032(8) 0.028(7)
C4 0.082(6) 0.112(7) 0.156(9) 0.011(7) 0.029(6) 0.024(5)
C5 0.071(5) 0.115(7) 0.121(7) -0.007(6) 0.039(5) -0.008(5)
C6 0.052(4) 0.100(6) 0.126(7) 0.009(5) 0.037(4) 0.004(4)
C7 0.050(4) 0.119(7) 0.115(7) 0.004(6) 0.030(4) -0.004(4)
C8 0.050(4) 0.115(7) 0.124(7) 0.002(6) 0.034(4) -0.011(4)
C9 0.056(4) 0.119(7) 0.120(7) -0.013(5) 0.038(4) -0.012(4)
C10 0.056(5) 0.160(9) 0.152(9) -0.034(8) 0.035(5) -0.006(5)
C11 0.064(5) 0.187(11) 0.157(10) -0.052(9) 0.029(6) -0.006(6)
C12 0.064(5) 0.160(9) 0.140(8) -0.036(7) 0.029(5) -0.017(5)
C13 0.057(4) 0.114(6) 0.121(7) -0.013(5) 0.032(4) -0.018(4)
C14 0.055(4) 0.111(6) 0.121(7) -0.006(5) 0.032(4) -0.015(4)
C15 0.062(4) 0.106(6) 0.117(6) -0.017(5) 0.038(4) -0.015(4)
C16 0.067(5) 0.117(7) 0.140(8) -0.011(6) 0.040(5) -0.022(5)
C17 0.081(5) 0.103(6) 0.145(8) -0.022(6) 0.049(5) -0.022(5)
C18 0.066(4) 0.106(6) 0.128(7) -0.010(5) 0.043(5) -0.010(4)
C19 0.055(4) 0.105(6) 0.109(6) -0.008(5) 0.033(4) -0.010(4)
C20 0.060(4) 0.112(6) 0.108(6) -0.015(5) 0.035(4) -0.011(4)
C21 0.057(4) 0.091(5) 0.106(6) -0.006(4) 0.034(4) -0.007(4)
C22 0.060(4) 0.086(5) 0.115(6) 0.002(4) 0.041(4) -0.002(4)
C23 0.057(4) 0.081(5) 0.108(6) 0.005(4) 0.034(4) 0.003(4)
C24 0.055(4) 0.087(5) 0.113(6) 0.011(4) 0.036(4) 0.003(4)
C25 0.067(4) 0.085(5) 0.129(7) 0.012(5) 0.045(4) 0.004(4)
C26 0.067(5) 0.102(6) 0.153(8) 0.022(6) 0.055(5) 0.015(4)
C27 0.057(4) 0.105(7) 0.182(10) 0.017(6) 0.054(5) 0.002(4)
C28 0.058(4) 0.095(6) 0.152(8) 0.017(5) 0.045(5) -0.003(4)
C31 0.062(4) 0.126(7) 0.132(7) -0.010(6) 0.047(5) 0.002(4)
C32 0.076(6) 0.142(9) 0.160(9) -0.001(8) 0.055(6) 0.012(6)
C33 0.096(7) 0.149(9) 0.173(10) 0.026(8) 0.081(7) 0.019(7)
C34 0.087(6) 0.127(8) 0.155(9) 0.018(7) 0.062(6) 0.013(5)
C35 0.072(5) 0.093(6) 0.122(7) -0.007(5) 0.045(5) 0.000(4)
C36 0.067(4) 0.092(5) 0.112(6) 0.000(5) 0.038(4) 0.002(4)
C37 0.074(5) 0.104(6) 0.122(7) 0.003(5) 0.048(5) 0.000(4)
C38 0.070(5) 0.094(6) 0.122(7) 0.013(5) 0.041(4) 0.009(4)
C39 0.078(5) 0.095(6) 0.134(7) 0.013(5) 0.053(5) 0.010(4)
C40 0.102(7) 0.108(7) 0.188(11) 0.029(7) 0.081(7) 0.019(6)
C41 0.115(8) 0.107(7) 0.232(13) 0.048(8) 0.103(9) 0.028(6)
C42 0.101(7) 0.103(7) 0.189(11) 0.031(7) 0.074(7) 0.028(6)
C43 0.080(5) 0.111(7) 0.122(7) 0.018(5) 0.045(5) 0.017(5)
C44 0.069(5) 0.104(6) 0.120(7) 0.017(5) 0.040(4) 0.012(4)
C45 0.065(5) 0.122(7) 0.122(7) 0.008(6) 0.041(5) 0.013(5)
C46 0.073(6) 0.157(9) 0.145(9) 0.025(7) 0.035(6) 0.020(6)
C47 0.067(5) 0.187(11) 0.137(9) 0.033(8) 0.034(5) 0.021(6)
C48 0.064(5) 0.133(8) 0.135(8) -0.002(7) 0.034(5) -0.002(5)
C49 0.055(4) 0.101(6) 0.125(7) -0.006(5) 0.036(4) 0.002(4)
C50 0.058(4) 0.094(6) 0.125(7) 0.001(5) 0.031(4) 0.009(4)
C51 0.055(4) 0.094(6) 0.141(8) -0.015(6) 0.042(5) 0.002(4)
C52 0.055(4) 0.094(6) 0.139(8) -0.014(5) 0.040(5) -0.009(4)
C53 0.058(4) 0.089(6) 0.147(8) -0.007(6) 0.046(5) -0.002(4)
C54 0.062(4) 0.086(6) 0.144(8) -0.009(6) 0.045(5) -0.008(4)
C55 0.083(5) 0.098(6) 0.206(8) -0.018(6) 0.072(6) -0.020(5)
C56 0.089(6) 0.094(5) 0.224(9) -0.013(6) 0.075(6) -0.023(5)
C57 0.099(7) 0.100(6) 0.221(8) 0.001(7) 0.083(7) -0.017(5)
C58 0.086(6) 0.087(6) 0.190(10) 0.018(6) 0.068(6) 0.000(5)
C61 0.078(5) 0.128(8) 0.124(7) -0.010(6) 0.036(5) 0.013(5)
C62 0.084(6) 0.143(9) 0.119(7) -0.029(7) 0.045(5) 0.016(6)
C63 0.073(5) 0.137(9) 0.137(8) -0.032(7) 0.037(5) 0.003(5)
C64 0.081(5) 0.110(7) 0.129(7) -0.031(6) 0.042(5) 0.001(5)
C65 0.068(5) 0.112(7) 0.120(7) -0.008(6) 0.032(5) 0.009(5)
C66 0.074(5) 0.111(7) 0.125(7) -0.013(6) 0.042(5) 0.010(5)
C67 0.112(7) 0.090(6) 0.156(9) -0.014(6) 0.069(7) 0.003(5)
C68 0.099(6) 0.087(6) 0.141(8) -0.005(6) 0.051(6) 0.019(5)
C69 0.127(8) 0.083(6) 0.140(8) 0.007(5) 0.069(7) 0.010(5)
C70 0.223(11) 0.101(7) 0.191(10) 0.014(6) 0.124(9) 0.043(7)
C71 0.231(11) 0.092(6) 0.196(10) 0.012(6) 0.128(9) 0.033(7)
C72 0.151(9) 0.094(7) 0.166(10) 0.021(7) 0.089(8) 0.024(6)
C73 0.087(5) 0.083(5) 0.130(7) 0.011(5) 0.046(5) 0.011(4)
C74 0.087(5) 0.083(5) 0.134(7) 0.005(5) 0.044(5) 0.018(4)
C75 0.069(4) 0.077(5) 0.126(7) 0.010(5) 0.036(5) 0.005(4)
C76 0.069(5) 0.083(5) 0.129(7) 0.017(5) 0.036(5) 0.008(4)
C77 0.061(4) 0.079(5) 0.112(6) 0.010(5) 0.029(4) 0.003(4)
C78 0.063(4) 0.091(5) 0.117(7) 0.012(5) 0.031(4) -0.004(4)
C79 0.074(5) 0.108(7) 0.145(8) 0.023(6) 0.045(5) 0.014(5)
C80 0.079(5) 0.136(8) 0.125(7) 0.030(6) 0.042(5) 0.016(5)
C81 0.080(5) 0.121(7) 0.132(8) 0.024(6) 0.050(5) 0.017(5)
C82 0.073(5) 0.108(6) 0.133(8) 0.014(6) 0.049(5) 0.006(4)
Si1 0.0545(10) 0.0801(13) 0.1170(18) -0.0024(12) 0.0321(11) -0.0025(9)
F1 0.055(2) 0.102(3) 0.118(3) -0.008(3) 0.037(2) 0.001(2)
F2 0.055(2) 0.079(3) 0.140(4) 0.000(2) 0.032(2) -0.0025(18)
F3 0.069(2) 0.079(3) 0.122(3) -0.001(2) 0.039(2) -0.0045(19)
F4 0.058(2) 0.087(3) 0.136(4) -0.006(3) 0.033(2) -0.009(2)
F5 0.068(2) 0.097(3) 0.125(4) 0.002(3) 0.035(2) -0.013(2)
F6 0.065(2) 0.091(3) 0.128(3) -0.005(3) 0.043(2) 0.009(2)
B1 0.0313(17) 0.0597(18) 0.0578(19) 0.0102(15) 0.0183(15) -0.0003(15)
F7 0.068(5) 0.130(5) 0.154(7) 0.069(6) -0.003(5) -0.023(4)
F8 0.121(6) 0.167(7) 0.096(3) -0.010(5) 0.042(4) -0.037(6)
F9 0.072(3) 0.117(6) 0.152(6) 0.033(5) -0.026(4) -0.030(3)
F10 0.136(6) 0.141(5) 0.165(8) 0.035(6) 0.046(6) 0.079(6)
F7B 0.113(6) 0.191(10) 0.181(10) 0.012(8) 0.109(7) 0.017(8)
F8B 0.054(3) 0.132(7) 0.093(6) 0.031(5) -0.019(4) 0.002(5)
F9B 0.170(10) 0.104(5) 0.159(11) -0.042(5) 0.056(8) -0.043(7)
F10B 0.043(6) 0.148(7) 0.104(8) 0.071(6) -0.012(5) -0.005(6)
B2 0.149(6) 0.120(8) 0.211(7) -0.023(5) 0.109(8) -0.021(4)
F11 0.137(5) 0.131(4) 0.188(5) -0.018(4) 0.087(4) -0.027(3)
F12 0.215(6) 0.159(6) 0.317(9) -0.082(5) 0.184(7) -0.073(5)
F13 0.278(9) 0.136(5) 0.198(5) -0.033(4) 0.101(6) -0.029(5)
F14 0.162(5) 0.213(8) 0.271(8) -0.066(6) 0.076(6) 0.019(5)

loop_
_atom_type_symbol
_atom_type_description
_atom_type_scat_dispersion_real
_atom_type_scat_dispersion_imag
_atom_type_scat_source
C C 0.0034 0.0017 'XDisp Program in WinGX L.J. Farrugia, J.Appl.Cryst. 2012,45,849-854'
H H 0.0000 0.0000 'XDisp Program in WinGX L.J. Farrugia, J.Appl.Cryst. 2012,45,849-854'
B B 0.0017 0.0007 'XDisp Program in WinGX L.J. Farrugia, J.Appl.Cryst. 2012,45,849-854'
F F 0.0186 0.0109 'XDisp Program in WinGX L.J. Farrugia, J.Appl.Cryst. 2012,45,849-854'
Fe Fe 0.3512 0.8903 'XDisp Program in WinGX L.J. Farrugia, J.Appl.Cryst. 2012,45,849-854'
N N 0.0066 0.0035 'XDisp Program in WinGX L.J. Farrugia, J.Appl.Cryst. 2012,45,849-854'
O O 0.0115 0.0065 'XDisp Program in WinGX L.J. Farrugia, J.Appl.Cryst. 2012,45,849-854'
Si Si 0.0866 0.0751 'XDisp Program in WinGX L.J. Farrugia, J.Appl.Cryst. 2012,45,849-854'

loop_
_geom_angle_atom_site_label_1
_geom_angle_atom_site_label_2
_geom_angle_atom_site_label_3
_geom_angle
_geom_angle_site_symmetry_1
_geom_angle_site_symmetry_3
_geom_angle_publ_flag
N8 Fe1 N2 92.9(3) . . ?
N8 Fe1 N14 103.9(2) . . ?
N2 Fe1 N14 94.4(3) . . ?
N8 Fe1 N7 75.6(3) . . ?
N2 Fe1 N7 102.7(3) . . ?
N14 Fe1 N7 162.9(3) . . ?
N8 Fe1 N13 103.0(3) . . ?
N2 Fe1 N13 162.1(3) . . ?
N14 Fe1 N13 73.9(3) . . ?
N7 Fe1 N13 89.4(3) . . ?
N8 Fe1 N1 163.7(3) . . ?
N2 Fe1 N1 75.7(3) . . ?
N14 Fe1 N1 88.8(3) . . ?
N7 Fe1 N1 95.3(3) . . ?
N13 Fe1 N1 90.3(3) . . ?
N11 Fe2 N17 96.7(3) . . ?
N11 Fe2 N5 94.1(3) . . ?
N17 Fe2 N5 98.1(2) . . ?
N11 Fe2 N6 94.9(3) . . ?
N17 Fe2 N6 168.1(3) . . ?
N5 Fe2 N6 78.5(2) . . ?
N11 Fe2 N18 167.6(3) . . ?
N17 Fe2 N18 77.4(3) . . ?
N5 Fe2 N18 97.6(3) . . ?
N6 Fe2 N18 91.7(3) . . ?
N11 Fe2 N12 77.4(3) . . ?
N17 Fe2 N12 91.6(3) . . ?
N5 Fe2 N12 167.8(3) . . ?
N6 Fe2 N12 93.4(2) . . ?
N18 Fe2 N12 91.7(3) . . ?
C5 N1 C1 119.0(9) . . ?
C5 N1 Fe1 114.3(6) . . ?
C1 N1 Fe1 125.9(8) . . ?
N3 N2 C6 104.1(7) . . ?
N3 N2 Fe1 139.4(6) . . ?
C6 N2 Fe1 116.0(6) . . ?
C8 N3 N2 113.4(7) . . ?
C8 N3 H3B 123.3 . . ?
N2 N3 H3B 123.3 . . ?
C21 N4 N5 111.8(6) . . ?
C21 N4 H4B 124.1 . . ?
N5 N4 H4B 124.1 . . ?
C23 N5 N4 104.5(6) . . ?
C23 N5 Fe2 116.3(4) . . ?
N4 N5 Fe2 138.9(5) . . ?
C28 N6 C24 116.6(7) . . ?
C28 N6 Fe2 127.1(6) . . ?
C24 N6 Fe2 116.1(4) . . ?
C35 N7 C31 118.5(8) . . ?
C35 N7 Fe1 114.9(5) . . ?
C31 N7 Fe1 124.9(7) . . ?
C36 N8 N9 104.7(6) . . ?
C36 N8 Fe1 116.1(5) . . ?
N9 N8 Fe1 139.2(5) . . ?
C38 N9 N8 112.1(6) . . ?
C38 N9 H9A 123.9 . . ?
N8 N9 H9A 123.9 . . ?
C51 N10 N11 113.2(7) . . ?
C51 N10 H10B 123.4 . . ?
N11 N10 H10B 123.4 . . ?
C53 N11 N10 102.9(8) . . ?
C53 N11 Fe2 117.7(6) . . ?
N10 N11 Fe2 135.5(5) . . ?
C54 N12 C58 119.4(9) . . ?
C54 N12 Fe2 114.2(6) . . ?
C58 N12 Fe2 126.4(8) . . ?
C65 N13 C61 118.3(8) . . ?
C65 N13 Fe1 114.8(6) . . ?
C61 N13 Fe1 125.6(7) . . ?
C66 N14 N15 105.1(7) . . ?
C66 N14 Fe1 114.1(6) . . ?
N15 N14 Fe1 132.5(6) . . ?
N14 N15 C68 112.9(7) . . ?
N14 N15 H15A 123.6 . . ?
C68 N15 H15A 123.6 . . ?
N17 N16 C75 111.2(7) . . ?
N17 N16 H16B 124.4 . . ?
C75 N16 H16B 124.4 . . ?
C77 N17 N16 105.5(7) . . ?
C77 N17 Fe2 116.5(5) . . ?
N16 N17 Fe2 132.7(6) . . ?
C78 N18 C82 118.4(8) . . ?
C78 N18 Fe2 115.1(6) . . ?
C82 N18 Fe2 126.2(6) . . ?
N1 C1 C2 119.3(11) . . ?
N1 C1 H1A 120.3 . . ?
C2 C1 H1A 120.3 . . ?
C3 C2 C1 119.5(10) . . ?
C3 C2 H2A 120.2 . . ?
C1 C2 H2A 120.2 . . ?
C4 C3 C2 121.1(12) . . ?
C4 C3 H3A 119.5 . . ?
C2 C3 H3A 119.5 . . ?
C3 C4 C5 118.1(12) . . ?
C3 C4 H4A 120.9 . . ?
C5 C4 H4A 120.9 . . ?
N1 C5 C4 122.9(9) . . ?
N1 C5 C6 115.5(9) . . ?
C4 C5 C6 121.6(10) . . ?
N2 C6 C7 111.5(8) . . ?
N2 C6 C5 117.6(9) . . ?
C7 C6 C5 130.9(9) . . ?
C6 C7 C8 106.2(8) . . ?
C6 C7 H7A 126.9 . . ?
C8 C7 H7A 126.9 . . ?
N3 C8 C7 104.9(8) . . ?
N3 C8 C9 125.6(8) . . ?
C7 C8 C9 129.5(9) . . ?
C10 C9 C14 118.2(9) . . ?
C10 C9 C8 120.2(8) . . ?
C14 C9 C8 121.6(8) . . ?
C11 C10 C9 122.2(9) . . ?
C11 C10 H10A 118.9 . . ?
C9 C10 H10A 118.9 . . ?
C10 C11 C12 118.7(9) . . ?
C10 C11 H11A 120.7 . . ?
C12 C11 H11A 120.7 . . ?
C13 C12 C11 120.7(10) . . ?
C13 C12 H12A 119.7 . . ?
C11 C12 H12A 119.7 . . ?
C14 C13 C12 118.9(8) . . ?
C14 C13 C15 120.1(7) . . ?
C12 C13 C15 121.0(9) . . ?
C13 C14 C9 121.3(8) . . ?
C13 C14 H14A 119.4 . . ?
C9 C14 H14A 119.4 . . ?
C16 C15 C20 118.6(8) . . ?
C16 C15 C13 122.3(7) . . ?
C20 C15 C13 119.1(8) . . ?
C15 C16 C17 121.4(8) . . ?
C15 C16 H16A 119.3 . . ?
C17 C16 H16A 119.3 . . ?
C16 C17 C18 119.7(9) . . ?
C16 C17 H17A 120.1 . . ?
C18 C17 H17A 120.1 . . ?
C17 C18 C19 119.9(8) . . ?
C17 C18 H18A 120.1 . . ?
C19 C18 H18A 120.1 . . ?
C20 C19 C18 119.2(7) . . ?
C20 C19 C21 121.3(8) . . ?
C18 C19 C21 119.4(7) . . ?
C19 C20 C15 121.1(8) . . ?
C19 C20 H20A 119.4 . . ?
C15 C20 H20A 119.4 . . ?
N4 C21 C22 107.3(7) . . ?
N4 C21 C19 123.1(7) . . ?
C22 C21 C19 129.6(8) . . ?
C21 C22 C23 104.9(7) . . ?
C21 C22 H22A 127.6 . . ?
C23 C22 H22A 127.6 . . ?
N5 C23 C22 111.6(6) . . ?
N5 C23 C24 115.9(7) . . ?
C22 C23 C24 132.6(7) . . ?
C25 C24 N6 123.0(7) . . ?
C25 C24 C23 124.4(7) . . ?
N6 C24 C23 112.6(6) . . ?
C24 C25 C26 119.3(8) . . ?
C24 C25 H25A 120.3 . . ?
C26 C25 H25A 120.3 . . ?
C27 C26 C25 118.8(8) . . ?
C27 C26 H26A 120.6 . . ?
C25 C26 H26A 120.6 . . ?
C26 C27 C28 119.9(7) . . ?
C26 C27 H27A 120.1 . . ?
C28 C27 H27A 120.1 . . ?
N6 C28 C27 122.3(8) . . ?
N6 C28 H28A 118.8 . . ?
C27 C28 H28A 118.8 . . ?
N7 C31 C32 122.1(10) . . ?
N7 C31 H31A 118.9 . . ?
C32 C31 H31A 118.9 . . ?
C31 C32 C33 119.9(9) . . ?
C31 C32 H32A 120.1 . . ?
C33 C32 H32A 120.1 . . ?
C32 C33 C34 119.1(10) . . ?
C32 C33 H33A 120.4 . . ?
C34 C33 H33A 120.4 . . ?
C35 C34 C33 117.6(10) . . ?
C35 C34 H34A 121.2 . . ?
C33 C34 H34A 121.2 . . ?
N7 C35 C34 122.8(8) . . ?
N7 C35 C36 115.2(7) . . ?
C34 C35 C36 122.0(8) . . ?
N8 C36 C37 111.8(7) . . ?
N8 C36 C35 116.9(7) . . ?
C37 C36 C35 131.3(8) . . ?
C38 C37 C36 104.0(8) . . ?
C38 C37 H37A 128.0 . . ?
C36 C37 H37A 128.0 . . ?
N9 C38 C37 107.4(7) . . ?
N9 C38 C39 122.5(7) . . ?
C37 C38 C39 130.1(8) . . ?
C44 C39 C40 119.9(8) . . ?
C44 C39 C38 119.7(8) . . ?
C40 C39 C38 120.4(8) . . ?
C41 C40 C39 119.2(9) . . ?
C41 C40 H40A 120.4 . . ?
C39 C40 H40A 120.4 . . ?
C40 C41 C42 121.4(10) . . ?
C40 C41 H41A 119.3 . . ?
C42 C41 H41A 119.3 . . ?
C41 C42 C43 120.2(9) . . ?
C41 C42 H42A 119.9 . . ?
C43 C42 H42A 119.9 . . ?
C42 C43 C44 118.6(8) . . ?
C42 C43 C45 124.1(8) . . ?
C44 C43 C45 117.3(8) . . ?
C39 C44 C43 120.7(8) . . ?
C39 C44 H44A 119.7 . . ?
C43 C44 H44A 119.7 . . ?
C50 C45 C46 118.6(9) . . ?
C50 C45 C43 119.9(8) . . ?
C46 C45 C43 121.4(9) . . ?
C45 C46 C47 120.3(10) . . ?
C45 C46 H46A 119.8 . . ?
C47 C46 H46A 119.8 . . ?
C48 C47 C46 119.7(9) . . ?
C48 C47 H47A 120.1 . . ?
C46 C47 H47A 120.1 . . ?
C47 C48 C49 122.0(9) . . ?
C47 C48 H48A 119.0 . . ?
C49 C48 H48A 119.0 . . ?
C50 C49 C48 116.9(9) . . ?
C50 C49 C51 121.3(7) . . ?
C48 C49 C51 121.4(8) . . ?
C45 C50 C49 122.2(8) . . ?
C45 C50 H50A 118.9 . . ?
C49 C50 H50A 118.9 . . ?
N10 C51 C52 105.3(9) . . ?
N10 C51 C49 122.3(8) . . ?
C52 C51 C49 132.0(9) . . ?
C53 C52 C51 105.8(8) . . ?
C53 C52 H52A 127.1 . . ?
C51 C52 H52A 127.1 . . ?
N11 C53 C52 112.8(8) . . ?
N11 C53 C54 113.6(9) . . ?
C52 C53 C54 133.6(9) . . ?
N12 C54 C55 121.2(9) . . ?
N12 C54 C53 114.7(8) . . ?
C55 C54 C53 124.1(11) . . ?
C56 C55 C54 118.0(12) . . ?
C56 C55 H55A 121.0 . . ?
C54 C55 H55A 121.0 . . ?
C55 C56 C57 122.0(11) . . ?
C55 C56 H56A 119.0 . . ?
C57 C56 H56A 119.0 . . ?
C56 C57 C58 117.4(11) . . ?
C56 C57 H57A 121.3 . . ?
C58 C57 H57A 121.3 . . ?
N12 C58 C57 121.9(12) . . ?
N12 C58 H58A 119.1 . . ?
C57 C58 H58A 119.1 . . ?
N13 C61 C62 120.9(10) . . ?
N13 C61 H61A 119.6 . . ?
C62 C61 H61A 119.6 . . ?
C63 C62 C61 119.7(10) . . ?
C63 C62 H62A 120.1 . . ?
C61 C62 H62A 120.1 . . ?
C62 C63 C64 119.8(10) . . ?
C62 C63 H63A 120.1 . . ?
C64 C63 H63A 120.1 . . ?
C65 C64 C63 117.2(10) . . ?
C65 C64 H64A 121.4 . . ?
C63 C64 H64A 121.4 . . ?
N13 C65 C64 124.0(9) . . ?
N13 C65 C66 113.5(9) . . ?
C64 C65 C66 122.4(9) . . ?
N14 C66 C67 110.7(8) . . ?
N14 C66 C65 117.3(9) . . ?
C67 C66 C65 131.8(9) . . ?
C68 C67 C66 106.0(9) . . ?
C68 C67 H67A 127.0 . . ?
C66 C67 H67A 127.0 . . ?
N15 C68 C67 105.3(9) . . ?
N15 C68 C69 120.8(9) . . ?
C67 C68 C69 133.8(9) . . ?
C74 C69 C70 119.8(10) . . ?
C74 C69 C68 121.0(8) . . ?
C70 C69 C68 119.2(9) . . ?
C69 C70 C71 118.2(10) . . ?
C69 C70 H70A 120.9 . . ?
C71 C70 H70A 120.9 . . ?
C72 C71 C70 119.8(10) . . ?
C72 C71 H71A 120.1 . . ?
C70 C71 H71A 120.1 . . ?
C73 C72 C71 120.3(10) . . ?
C73 C72 H72A 119.8 . . ?
C71 C72 H72A 119.8 . . ?
C72 C73 C74 119.5(8) . . ?
C72 C73 C75 119.0(8) . . ?
C74 C73 C75 121.5(8) . . ?
C69 C74 C73 122.4(8) . . ?
C69 C74 H74A 118.8 . . ?
C73 C74 H74A 118.8 . . ?
C76 C75 N16 107.0(7) . . ?
C76 C75 C73 133.5(8) . . ?
N16 C75 C73 119.4(8) . . ?
C75 C76 C77 106.3(8) . . ?
C75 C76 H76A 126.8 . . ?
C77 C76 H76A 126.8 . . ?
N17 C77 C76 109.9(8) . . ?
N17 C77 C78 114.1(7) . . ?
C76 C77 C78 135.8(8) . . ?
N18 C78 C79 122.7(8) . . ?
N18 C78 C77 113.7(8) . . ?
C79 C78 C77 123.6(8) . . ?
C78 C79 C80 118.1(8) . . ?
C78 C79 H79A 120.9 . . ?
C80 C79 H79A 120.9 . . ?
C81 C80 C79 119.0(9) . . ?
C81 C80 H80A 120.5 . . ?
C79 C80 H80A 120.5 . . ?
C80 C81 C82 120.6(9) . . ?
C80 C81 H81A 119.7 . . ?
C82 C81 H81A 119.7 . . ?
N18 C82 C81 121.2(8) . . ?
N18 C82 H82A 119.4 . . ?
C81 C82 H82A 119.4 . . ?
F4 Si1 F2 91.6(2) . . ?
F4 Si1 F6 89.4(2) . . ?
F2 Si1 F6 178.8(3) . . ?
F4 Si1 F1 93.1(2) . . ?
F2 Si1 F1 89.6(2) . . ?
F6 Si1 F1 89.8(2) . . ?
F4 Si1 F5 89.5(2) . . ?
F2 Si1 F5 91.0(2) . . ?
F6 Si1 F5 89.5(2) . . ?
F1 Si1 F5 177.3(3) . . ?
F4 Si1 F3 177.1(3) . . ?
F2 Si1 F3 89.0(2) . . ?
F6 Si1 F3 90.0(2) . . ?
F1 Si1 F3 89.8(2) . . ?
F5 Si1 F3 87.7(2) . . ?
F7B B1 F9B 117.5(8) . . ?
F7 B1 F10 124.5(7) . . ?
F7 B1 F8 119.0(7) . . ?
F10 B1 F8 102.4(6) . . ?
F7 B1 F9 104.4(5) . . ?
F10 B1 F9 99.5(6) . . ?
F8 B1 F9 103.4(5) . . ?
F7B B1 F8B 116.2(8) . . ?
F9B B1 F8B 108.7(7) . . ?
F7B B1 F10B 110.0(8) . . ?
F9B B1 F10B 106.0(7) . . ?
F8B B1 F10B 95.9(5) . . ?
F12 B2 F11 112.2(8) . . ?
F12 B2 F14 109.7(9) . . ?
F11 B2 F14 112.6(9) . . ?
F12 B2 F13 111.7(10) . . ?
F11 B2 F13 109.3(9) . . ?
F14 B2 F13 100.8(8) . . ?

loop_
_geom_bond_atom_site_label_1
_geom_bond_atom_site_label_2
_geom_bond_distance
_geom_bond_site_symmetry_2
_geom_bond_publ_flag
Fe1 N8 2.133(7) . ?
Fe1 N2 2.143(8) . ?
Fe1 N14 2.151(7) . ?
Fe1 N7 2.180(7) . ?
Fe1 N13 2.203(8) . ?
Fe1 N1 2.224(7) . ?
Fe2 N11 1.988(9) . ?
Fe2 N17 2.002(6) . ?
Fe2 N5 2.023(6) . ?
Fe2 N6 2.048(6) . ?
Fe2 N18 2.071(7) . ?
Fe2 N12 2.104(7) . ?
N1 C5 1.351(11) . ?
N1 C1 1.370(11) . ?
N2 N3 1.352(9) . ?
N2 C6 1.352(10) . ?
N3 C8 1.351(11) . ?
N3 H3B 0.8800 . ?
N4 C21 1.324(10) . ?
N4 N5 1.370(8) . ?
N4 H4B 0.8800 . ?
N5 C23 1.329(9) . ?
N6 C28 1.354(9) . ?
N6 C24 1.359(10) . ?
N7 C35 1.325(10) . ?
N7 C31 1.344(9) . ?
N8 C36 1.325(10) . ?
N8 N9 1.369(8) . ?
N9 C38 1.323(10) . ?
N9 H9A 0.8800 . ?
N10 C51 1.366(11) . ?
N10 N11 1.374(9) . ?
N10 H10B 0.8800 . ?
N11 C53 1.353(10) . ?
N12 C54 1.347(11) . ?
N12 C58 1.365(11) . ?
N13 C65 1.354(11) . ?
N13 C61 1.357(11) . ?
N14 C66 1.330(11) . ?
N14 N15 1.344(9) . ?
N15 C68 1.355(11) . ?
N15 H15A 0.8800 . ?
N16 N17 1.342(8) . ?
N16 C75 1.358(10) . ?
N16 H16B 0.8800 . ?
N17 C77 1.338(10) . ?
N18 C78 1.339(10) . ?
N18 C82 1.357(10) . ?
C1 C2 1.413(14) . ?
C1 H1A 0.9500 . ?
C2 C3 1.387(16) . ?
C2 H2A 0.9500 . ?
C3 C4 1.339(15) . ?
C3 H3A 0.9500 . ?
C4 C5 1.402(13) . ?
C4 H4A 0.9500 . ?
C5 C6 1.460(12) . ?
C6 C7 1.371(12) . ?
C7 C8 1.402(12) . ?
C7 H7A 0.9500 . ?
C8 C9 1.440(12) . ?
C9 C10 1.373(12) . ?
C9 C14 1.400(11) . ?
C10 C11 1.363(13) . ?
C10 H10A 0.9500 . ?
C11 C12 1.393(13) . ?
C11 H11A 0.9500 . ?
C12 C13 1.391(12) . ?
C12 H12A 0.9500 . ?
C13 C14 1.367(11) . ?
C13 C15 1.483(11) . ?
C14 H14A 0.9500 . ?
C15 C16 1.364(12) . ?
C15 C20 1.401(10) . ?
C16 C17 1.382(12) . ?
C16 H16A 0.9500 . ?
C17 C18 1.388(11) . ?
C17 H17A 0.9500 . ?
C18 C19 1.389(11) . ?
C18 H18A 0.9500 . ?
C19 C20 1.380(10) . ?
C19 C21 1.487(10) . ?
C20 H20A 0.9500 . ?
C21 C22 1.385(9) . ?
C22 C23 1.385(10) . ?
C22 H22A 0.9500 . ?
C23 C24 1.472(9) . ?
C24 C25 1.356(10) . ?
C25 C26 1.377(10) . ?
C25 H25A 0.9500 . ?
C26 C27 1.356(12) . ?
C26 H26A 0.9500 . ?
C27 C28 1.372(11) . ?
C27 H27A 0.9500 . ?
C28 H28A 0.9500 . ?
C31 C32 1.347(13) . ?
C31 H31A 0.9500 . ?
C32 C33 1.371(14) . ?
C32 H32A 0.9500 . ?
C33 C34 1.384(12) . ?
C33 H33A 0.9500 . ?
C34 C35 1.384(12) . ?
C34 H34A 0.9500 . ?
C35 C36 1.475(10) . ?
C36 C37 1.400(11) . ?
C37 C38 1.397(10) . ?
C37 H37A 0.9500 . ?
C38 C39 1.471(11) . ?
C39 C44 1.391(11) . ?
C39 C40 1.393(12) . ?
C40 C41 1.380(12) . ?
C40 H40A 0.9500 . ?
C41 C42 1.385(13) . ?
C41 H41A 0.9500 . ?
C42 C43 1.389(13) . ?
C42 H42A 0.9500 . ?
C43 C44 1.407(11) . ?
C43 C45 1.499(12) . ?
C44 H44A 0.9500 . ?
C45 C50 1.357(11) . ?
C45 C46 1.398(12) . ?
C46 C47 1.402(14) . ?
C46 H46A 0.9500 . ?
C47 C48 1.332(13) . ?
C47 H47A 0.9500 . ?
C48 C49 1.413(12) . ?
C48 H48A 0.9500 . ?
C49 C50 1.406(11) . ?
C49 C51 1.456(12) . ?
C50 H50A 0.9500 . ?
C51 C52 1.395(11) . ?
C52 C53 1.380(12) . ?
C52 H52A 0.9500 . ?
C53 C54 1.444(12) . ?
C54 C55 1.401(12) . ?
C55 C56 1.372(15) . ?
C55 H55A 0.9500 . ?
C56 C57 1.376(16) . ?
C56 H56A 0.9500 . ?
C57 C58 1.389(14) . ?
C57 H57A 0.9500 . ?
C58 H58A 0.9500 . ?
C61 C62 1.392(13) . ?
C61 H61A 0.9500 . ?
C62 C63 1.390(14) . ?
C62 H62A 0.9500 . ?
C63 C64 1.392(13) . ?
C63 H63A 0.9500 . ?
C64 C65 1.382(12) . ?
C64 H64A 0.9500 . ?
C65 C66 1.463(12) . ?
C66 C67 1.396(13) . ?
C67 C68 1.382(13) . ?
C67 H67A 0.9500 . ?
C68 C69 1.455(13) . ?
C69 C74 1.369(12) . ?
C69 C70 1.404(13) . ?
C70 C71 1.442(15) . ?
C70 H70A 0.9500 . ?
C71 C72 1.395(13) . ?
C71 H71A 0.9500 . ?
C72 C73 1.378(12) . ?
C72 H72A 0.9500 . ?
C73 C74 1.386(12) . ?
C73 C75 1.488(12) . ?
C74 H74A 0.9500 . ?
C75 C76 1.345(11) . ?
C76 C77 1.394(10) . ?
C76 H76A 0.9500 . ?
C77 C78 1.460(11) . ?
C78 C79 1.385(12) . ?
C79 C80 1.390(12) . ?
C79 H79A 0.9500 . ?
C80 C81 1.360(12) . ?
C80 H80A 0.9500 . ?
C81 C82 1.371(12) . ?
C81 H81A 0.9500 . ?
C82 H82A 0.9500 . ?
Si1 F4 1.671(4) . ?
Si1 F2 1.678(4) . ?
Si1 F6 1.687(4) . ?
Si1 F1 1.694(5) . ?
Si1 F5 1.700(5) . ?
Si1 F3 1.706(4) . ?
B1 F7 1.384(8) . ?
B1 F7B 1.464(9) . ?
B1 F9B 1.512(10) . ?
B1 F10 1.514(8) . ?
B1 F8 1.530(8) . ?
B1 F9 1.573(7) . ?
B1 F8B 1.621(8) . ?
B1 F10B 1.679(10) . ?
B2 F12 1.306(10) . ?
B2 F11 1.363(10) . ?
B2 F14 1.373(11) . ?
B2 F13 1.378(11) . ?

loop_
_geom_hbond_atom_site_label_D
_geom_hbond_atom_site_label_H
_geom_hbond_atom_site_label_A
_geom_hbond_distance_DH
_geom_hbond_distance_HA
_geom_hbond_distance_DA
_geom_hbond_angle_DHA
_geom_hbond_site_symmetry_A
_geom_hbond_publ_flag
N3 H3B F4 0.88 2.44 3.144(7) 137.3 . yes
N4 H4B F1 0.88 1.92 2.736(7) 152.6 . yes
N9 H9A F5 0.88 1.84 2.720(7) 173.1 . yes
N10 H10B F2 0.88 2.00 2.787(7) 147.6 . yes
N15 H15A F6 0.88 1.81 2.621(8) 152.5 . yes
N16 H16B F3 0.88 1.90 2.722(8) 155.0 . yes
